data_4301364
loop_
_publ_author_name
'Jung Hee Yoon'
'Houng Sik Yoo'
'Hyoung Chan Kim'
'Sung Won Yoon'
'Byoung Jin Suh'
'Chang Seop Hong'

_publ_section_title
;
Cyanide-Bridged One-Dimensional Ferromagnetic RuIII MnIII Coordination
Polymer Exhibiting a Field-Induced Magnetic Phase Transition
;
_journal_name_full 'Inorganic Chemistry'
_journal_page_first 816
_journal_page_last 818
_journal_paper_doi 10.1021/ic802186z
_journal_volume 48
_journal_year 2009
_chemical_formula_sum 'C43 H34 Mn N6 O4 Ru'
_chemical_formula_weight 854.77
_chemical_name_systematic
;
 ?
;
_space_group_IT_number 2
_symmetry_cell_setting triclinic
_symmetry_space_group_name_Hall '-P 1'
_symmetry_space_group_name_H-M 'P -1'
_atom_sites_solution_hydrogens geom
_atom_sites_solution_primary direct
_atom_sites_solution_secondary difmap
_audit_creation_method SHELXL-97
_cell_angle_alpha 105.739(5)
_cell_angle_beta 105.119(4)
_cell_angle_gamma 90.070(4)
_cell_formula_units_Z 2
_cell_length_a 10.3451(13)
_cell_length_b 11.8813(15)
_cell_length_c 15.5996(19)
_cell_measurement_reflns_used 758
_cell_measurement_temperature 130(2)
_cell_measurement_theta_max 16.037
_cell_measurement_theta_min 2.068
_cell_volume 1776.3(4)
_computing_cell_refinement 'Bruker SMART APEXll'
_computing_data_collection 'Bruker SMART APEXll'
_computing_data_reduction 'Bruker SAINT'
_computing_molecular_graphics WingX
_computing_publication_material WingX
_computing_structure_refinement 'SHELXL-97 (Sheldrick, 1997)'
_computing_structure_solution SHELXTL
_diffrn_ambient_temperature 130(2)
_diffrn_measured_fraction_theta_full 0.976
_diffrn_measured_fraction_theta_max 0.976
_diffrn_measurement_device_type 'CCD area detector'
_diffrn_measurement_method 'omega scan'
_diffrn_radiation_monochromator graphite
_diffrn_radiation_source 'fine-focus sealed tube'
_diffrn_radiation_type MoK\a
_diffrn_radiation_wavelength 0.71073
_diffrn_reflns_av_R_equivalents 0.2904
_diffrn_reflns_av_sigmaI/netI 0.3355
_diffrn_reflns_limit_h_max 13
_diffrn_reflns_limit_h_min -13
_diffrn_reflns_limit_k_max 15
_diffrn_reflns_limit_k_min -14
_diffrn_reflns_limit_l_max 19
_diffrn_reflns_limit_l_min -19
_diffrn_reflns_number 27630
_diffrn_reflns_theta_full 27.10
_diffrn_reflns_theta_max 27.10
_diffrn_reflns_theta_min 1.41
_exptl_absorpt_coefficient_mu 0.836
_exptl_absorpt_correction_T_max 0.9594
_exptl_absorpt_correction_T_min 0.9271
_exptl_absorpt_correction_type multi-scan
_exptl_absorpt_process_details SADABS
_exptl_crystal_colour red
_exptl_crystal_density_diffrn 1.598
_exptl_crystal_density_method 'not measured'
_exptl_crystal_description rod
_exptl_crystal_F_000 870
_exptl_crystal_size_max 0.09
_exptl_crystal_size_mid 0.06
_exptl_crystal_size_min 0.05
_refine_diff_density_max 0.609
_refine_diff_density_min -0.996
_refine_diff_density_rms 0.142
_refine_ls_extinction_method none
_refine_ls_goodness_of_fit_ref 0.954
_refine_ls_hydrogen_treatment constr
_refine_ls_matrix_type full
_refine_ls_number_parameters 495
_refine_ls_number_reflns 7652
_refine_ls_number_restraints 0
_refine_ls_restrained_S_all 0.954
_refine_ls_R_factor_all 0.2611
_refine_ls_R_factor_gt 0.0839
_refine_ls_shift/su_max 0.000
_refine_ls_shift/su_mean 0.000
_refine_ls_structure_factor_coef Fsqd
_refine_ls_weighting_details 'calc w=1/[\s^2^(Fo^2^)+(0.0518P)^2^+0.0000P] where P=(Fo^2^+2Fc^2^)/3'
_refine_ls_weighting_scheme calc
_refine_ls_wR_factor_gt 0.1289
_refine_ls_wR_factor_ref 0.1837
_reflns_number_gt 2800
_reflns_number_total 7652
_reflns_threshold_expression >2sigma(I)
_cod_data_source_file ic802186z_si_001.cif
_cod_data_source_block p-1
_cod_depositor_comments
;
The following automatic conversions were performed:
'_exptl_absorpt_correction_type' value 'MULTI-SCAN' changed to
'multi-scan' according to
'/home/saulius/struct/CIF-dictionaries/cif_core.dic' dictionary named
'cif_core.dic' version 2.4.1 from 2010-06-29.

Automatic conversion script
Id: cif_fix_enum 1527 2010-12-29 10:47:43Z saulius 
;
_cod_database_code 4301364

loop_
_symmetry_equiv_pos_as_xyz
'x, y, z'
'-x, -y, -z'

loop_
_atom_site_label
_atom_site_type_symbol
_atom_site_fract_x
_atom_site_fract_y
_atom_site_fract_z
_atom_site_U_iso_or_equiv
_atom_site_adp_type
_atom_site_occupancy
_atom_site_symmetry_multiplicity
_atom_site_calc_flag
_atom_site_refinement_flags
_atom_site_disorder_assembly
_atom_site_disorder_group
Ru1 Ru 0.55432(9) 0.20977(8) 0.34122(6) 0.0307(3) Uani 1 1 d . . .
C1 C 0.3695(10) 0.1555(8) 0.3479(6) 0.029(2) Uani 1 1 d . . .
N1 N 0.2661(8) 0.1390(7) 0.3614(5) 0.032(2) Uani 1 1 d . . .
C2 C 0.7449(11) 0.2718(8) 0.3475(6) 0.031(3) Uani 1 1 d . . .
N2 N 0.8586(9) 0.2941(7) 0.3577(6) 0.040(2) Uani 1 1 d . . .
O1 O 0.4593(6) 0.2968(5) 0.2506(4) 0.0326(17) Uani 1 1 d . . .
O2 O 0.5554(6) 0.3376(5) 0.4562(4) 0.0286(16) Uani 1 1 d . . .
N3 N 0.5797(8) 0.0787(7) 0.2356(6) 0.035(2) Uani 1 1 d . . .
N4 N 0.6370(7) 0.1021(7) 0.4153(6) 0.031(2) Uani 1 1 d . . .
C3 C 0.4766(9) 0.2775(10) 0.1660(7) 0.030(3) Uani 1 1 d . . .
C4 C 0.4242(10) 0.3609(9) 0.1177(7) 0.039(3) Uani 1 1 d . . .
H4 H 0.3782 0.4234 0.1458 0.047 Uiso 1 1 calc R . .
C5 C 0.4394(10) 0.3521(10) 0.0314(7) 0.044(3) Uani 1 1 d . . .
H5 H 0.4052 0.4101 0.0017 0.053 Uiso 1 1 calc R . .
C6 C 0.5029(10) 0.2614(10) -0.0138(7) 0.042(3) Uani 1 1 d . . .
H6 H 0.5156 0.2571 -0.0727 0.051 Uiso 1 1 calc R . .
C7 C 0.5466(10) 0.1780(10) 0.0312(7) 0.042(3) Uani 1 1 d . . .
H7 H 0.5855 0.1125 -0.0001 0.050 Uiso 1 1 calc R . .
C8 C 0.5374(11) 0.1835(10) 0.1190(8) 0.040(3) Uani 1 1 d . . .
C9 C 0.5778(10) 0.0869(10) 0.1539(7) 0.043(3) Uani 1 1 d . . .
H9 H 0.6061 0.0222 0.1138 0.052 Uiso 1 1 calc R . .
C10 C 0.6196(11) -0.0287(9) 0.2643(8) 0.044(3) Uani 1 1 d . . .
H10A H 0.6728 -0.0745 0.2245 0.053 Uiso 1 1 calc R . .
H10B H 0.5384 -0.0785 0.2571 0.053 Uiso 1 1 calc R . .
C11 C 0.7033(10) 0.0065(9) 0.3655(8) 0.047(3) Uani 1 1 d . . .
H11A H 0.7066 -0.0610 0.3916 0.056 Uiso 1 1 calc R . .
H11B H 0.7962 0.0335 0.3705 0.056 Uiso 1 1 calc R . .
C12 C 0.6367(10) 0.1132(9) 0.5015(8) 0.039(3) Uani 1 1 d . . .
H12 H 0.6733 0.0537 0.5286 0.047 Uiso 1 1 calc R . .
C13 C 0.5843(10) 0.2101(9) 0.5575(7) 0.030(3) Uani 1 1 d . . .
C14 C 0.5754(11) 0.1984(11) 0.6422(8) 0.053(3) Uani 1 1 d . . .
H14 H 0.5996 0.1283 0.6583 0.064 Uiso 1 1 calc R . .
C15 C 0.5317(12) 0.2882(11) 0.7034(8) 0.051(3) Uani 1 1 d . . .
H15 H 0.5281 0.2805 0.7618 0.061 Uiso 1 1 calc R . .
C16 C 0.4935(10) 0.3884(10) 0.6786(7) 0.044(3) Uani 1 1 d . . .
H16 H 0.4603 0.4486 0.7194 0.052 Uiso 1 1 calc R . .
C17 C 0.5025(9) 0.4027(9) 0.5969(6) 0.033(3) Uani 1 1 d . . .
H17 H 0.4775 0.4738 0.5826 0.040 Uiso 1 1 calc R . .
C18 C 0.5480(9) 0.3147(9) 0.5322(7) 0.031(3) Uani 1 1 d . . .
Mn1 Mn 0.06177(14) 0.21235(13) 0.36359(9) 0.0232(4) Uani 1 1 d . . .
O3 O 0.0396(6) 0.1526(5) 0.4596(4) 0.0262(16) Uani 1 1 d . . .
O4 O -0.0253(6) 0.0801(5) 0.2655(4) 0.0257(16) Uani 1 1 d . . .
C19 C 0.0555(9) 0.2056(9) 0.5479(7) 0.027(2) Uani 1 1 d . . .
C20 C 0.0016(9) 0.1417(8) 0.5972(6) 0.028(2) Uani 1 1 d . . .
H20 H -0.0454 0.0673 0.5645 0.034 Uiso 1 1 calc R . .
C21 C 0.0153(9) 0.1844(8) 0.6917(6) 0.030(2) Uani 1 1 d . . .
H21 H -0.0202 0.1393 0.7233 0.035 Uiso 1 1 calc R . .
C22 C 0.0841(10) 0.2978(9) 0.7406(7) 0.031(3) Uani 1 1 d . . .
C23 C 0.1004(10) 0.3452(9) 0.8372(7) 0.038(3) Uani 1 1 d . . .
H23 H 0.0671 0.2999 0.8696 0.046 Uiso 1 1 calc R . .
C24 C 0.1623(10) 0.4534(9) 0.8843(7) 0.040(3) Uani 1 1 d . . .
H24 H 0.1712 0.4834 0.9487 0.049 Uiso 1 1 calc R . .
C25 C 0.2125(11) 0.5200(9) 0.8381(7) 0.040(3) Uani 1 1 d . . .
H25 H 0.2547 0.5961 0.8711 0.048 Uiso 1 1 calc R . .
C26 C 0.2021(9) 0.4779(9) 0.7461(7) 0.035(3) Uani 1 1 d . . .
H26 H 0.2387 0.5251 0.7164 0.042 Uiso 1 1 calc R . .
C27 C 0.1375(9) 0.3641(9) 0.6924(6) 0.028(2) Uani 1 1 d . . .
C28 C 0.1220(9) 0.3179(8) 0.5946(6) 0.028(2) Uani 1 1 d . . .
C29 C 0.1634(10) 0.3880(9) 0.5441(7) 0.037(3) Uani 1 1 d . A .
H29 H 0.2056 0.4635 0.5789 0.044 Uiso 1 1 calc R . .
N5 N 0.1499(8) 0.3600(6) 0.4567(5) 0.031(2) Uani 1 1 d . . .
C30A C 0.130(4) 0.468(3) 0.405(2) 0.048(10) Uiso 0.38(2) 1 d P A 1
H30A H 0.0502 0.5099 0.4141 0.058 Uiso 0.38(2) 1 calc PR A 1
H30B H 0.2100 0.5255 0.4311 0.058 Uiso 0.38(2) 1 calc PR A 1
C31A C 0.119(3) 0.429(2) 0.3318(18) 0.029(9) Uiso 0.38(2) 1 d P A 1
H31A H 0.0251 0.4521 0.3122 0.034 Uiso 0.38(2) 1 calc PR A 1
C30B C 0.2066(19) 0.4408(14) 0.4184(10) 0.024(5) Uiso 0.62(2) 1 d P A 2
H30C H 0.3031 0.4595 0.4516 0.029 Uiso 0.62(2) 1 calc PR A 2
H30D H 0.1615 0.5148 0.4294 0.029 Uiso 0.62(2) 1 calc PR A 2
C31B C 0.193(2) 0.3945(15) 0.3189(10) 0.034(5) Uiso 0.62(2) 1 d P A 2
H31B H 0.2785 0.3588 0.3122 0.040 Uiso 0.62(2) 1 calc PR A 2
C32 C 0.1739(12) 0.4881(11) 0.2680(8) 0.071(4) Uani 1 1 d . . .
H32A H 0.1695 0.4298 0.2090 0.106 Uiso 0.38(2) 1 calc PR A 1
H32B H 0.2673 0.5189 0.2988 0.106 Uiso 0.38(2) 1 calc PR A 1
H32C H 0.1191 0.5524 0.2565 0.106 Uiso 0.38(2) 1 calc PR A 1
H32D H 0.1666 0.4517 0.2023 0.106 Uiso 0.62(2) 1 calc PR A 2
H32E H 0.2511 0.5464 0.2945 0.106 Uiso 0.62(2) 1 calc PR A 2
H32F H 0.0917 0.5265 0.2743 0.106 Uiso 0.62(2) 1 calc PR A 2
N6 N 0.0825(8) 0.2979(7) 0.2760(5) 0.034(2) Uani 1 1 d . . .
C33 C 0.0259(10) 0.2658(9) 0.1882(7) 0.038(3) Uani 1 1 d . A .
H33 H 0.0396 0.3188 0.1549 0.046 Uiso 1 1 calc R . .
C34 C -0.0551(9) 0.1597(9) 0.1349(7) 0.030(3) Uani 1 1 d . . .
C35 C -0.1119(9) 0.1391(9) 0.0371(6) 0.029(2) Uani 1 1 d . A .
C36 C -0.1177(10) 0.2285(9) -0.0074(7) 0.037(3) Uani 1 1 d . . .
H36 H -0.0837 0.3060 0.0286 0.044 Uiso 1 1 calc R A .
C37 C -0.1706(10) 0.2071(10) -0.1008(7) 0.040(3) Uani 1 1 d . A .
H37 H -0.1716 0.2689 -0.1289 0.048 Uiso 1 1 calc R . .
C38 C -0.2244(9) 0.0916(10) -0.1561(7) 0.039(3) Uani 1 1 d . . .
H38 H -0.2591 0.0750 -0.2213 0.047 Uiso 1 1 calc R A .
C39 C -0.2246(9) 0.0049(9) -0.1125(6) 0.031(3) Uani 1 1 d . A .
H39 H -0.2617 -0.0720 -0.1482 0.037 Uiso 1 1 calc R . .
C40 C -0.1718(9) 0.0275(9) -0.0178(6) 0.025(2) Uani 1 1 d . . .
C41 C -0.1765(9) -0.0611(9) 0.0250(7) 0.034(3) Uani 1 1 d . A .
H41 H -0.2115 -0.1377 -0.0124 0.041 Uiso 1 1 calc R . .
C42 C -0.1327(9) -0.0413(8) 0.1183(7) 0.031(3) Uani 1 1 d . . .
H42 H -0.1448 -0.1020 0.1452 0.037 Uiso 1 1 calc R A .
C43 C -0.0686(9) 0.0699(9) 0.1762(6) 0.025(2) Uani 1 1 d . A .

loop_
_atom_site_aniso_label
_atom_site_aniso_U_11
_atom_site_aniso_U_22
_atom_site_aniso_U_33
_atom_site_aniso_U_23
_atom_site_aniso_U_13
_atom_site_aniso_U_12
Ru1 0.0255(5) 0.0322(6) 0.0336(6) 0.0061(4) 0.0096(4) -0.0001(4)
C1 0.028(7) 0.022(6) 0.030(6) -0.001(5) 0.003(5) -0.003(5)
N1 0.031(5) 0.028(5) 0.031(5) -0.004(4) 0.008(4) -0.006(4)
C2 0.034(7) 0.027(6) 0.034(6) 0.011(5) 0.010(6) 0.007(5)
N2 0.029(6) 0.038(6) 0.066(7) 0.031(5) 0.015(5) 0.006(5)
O1 0.030(4) 0.039(5) 0.029(4) 0.014(3) 0.005(3) 0.007(3)
O2 0.029(4) 0.030(4) 0.028(4) 0.006(3) 0.012(3) 0.002(3)
N3 0.018(5) 0.035(6) 0.047(6) 0.003(5) 0.012(4) -0.002(4)
N4 0.021(5) 0.028(5) 0.045(6) 0.013(4) 0.005(4) 0.001(4)
C3 0.019(6) 0.044(8) 0.021(6) 0.004(5) 0.000(5) -0.010(5)
C4 0.042(7) 0.044(8) 0.027(6) -0.002(5) 0.013(5) -0.001(6)
C5 0.047(8) 0.057(9) 0.030(7) 0.019(6) 0.006(6) 0.004(6)
C6 0.038(7) 0.063(9) 0.025(6) 0.007(6) 0.013(6) -0.010(6)
C7 0.030(7) 0.053(8) 0.029(7) -0.012(6) 0.007(5) -0.010(6)
C8 0.032(7) 0.044(8) 0.044(8) 0.014(6) 0.006(6) 0.006(6)
C9 0.032(7) 0.055(9) 0.032(7) -0.015(6) 0.019(6) -0.014(6)
C10 0.041(7) 0.028(7) 0.065(8) 0.005(6) 0.026(7) -0.007(6)
C11 0.034(7) 0.040(7) 0.073(9) 0.010(6) 0.031(7) 0.016(6)
C12 0.026(7) 0.033(7) 0.054(8) 0.016(6) 0.000(6) -0.008(5)
C13 0.031(7) 0.029(7) 0.025(6) 0.006(5) 0.001(5) -0.001(5)
C14 0.054(9) 0.049(9) 0.066(9) 0.036(7) 0.010(7) -0.013(7)
C15 0.064(9) 0.055(9) 0.038(7) 0.020(7) 0.014(7) 0.007(7)
C16 0.029(7) 0.056(9) 0.041(7) 0.014(6) 0.002(6) -0.003(6)
C17 0.030(6) 0.043(7) 0.026(6) 0.010(5) 0.003(5) -0.011(5)
C18 0.023(6) 0.041(7) 0.024(6) 0.013(5) -0.003(5) -0.012(5)
Mn1 0.0211(9) 0.0212(9) 0.0247(9) 0.0026(7) 0.0059(8) -0.0047(7)
O3 0.028(4) 0.029(4) 0.021(4) 0.003(3) 0.009(3) -0.001(3)
O4 0.030(4) 0.027(4) 0.015(4) 0.002(3) 0.001(3) -0.010(3)
C19 0.021(6) 0.037(7) 0.030(6) 0.019(5) 0.012(5) 0.004(5)
C20 0.026(6) 0.021(6) 0.038(6) 0.012(5) 0.005(5) 0.001(5)
C21 0.030(6) 0.026(6) 0.033(6) 0.007(5) 0.011(5) 0.004(5)
C22 0.025(6) 0.033(7) 0.028(6) 0.003(5) -0.001(5) -0.004(5)
C23 0.047(7) 0.041(7) 0.026(6) 0.012(5) 0.005(5) 0.007(6)
C24 0.051(8) 0.043(8) 0.018(6) 0.000(5) 0.001(5) -0.017(6)
C25 0.050(8) 0.028(7) 0.031(7) -0.003(5) 0.006(6) -0.002(6)
C26 0.028(6) 0.034(7) 0.033(6) -0.001(5) 0.006(5) -0.010(5)
C27 0.023(6) 0.036(7) 0.020(6) 0.007(5) 0.000(5) -0.004(5)
C28 0.017(6) 0.020(6) 0.034(6) -0.006(5) 0.002(5) -0.006(5)
C29 0.038(7) 0.031(7) 0.034(7) -0.003(5) 0.011(5) -0.006(5)
N5 0.042(6) 0.022(5) 0.025(5) -0.003(4) 0.012(4) -0.016(4)
C32 0.052(9) 0.082(11) 0.058(9) -0.004(8) 0.006(7) -0.015(8)
N6 0.037(6) 0.037(6) 0.025(5) 0.014(4) -0.001(4) -0.013(4)
C33 0.039(7) 0.041(8) 0.035(7) 0.015(6) 0.007(6) -0.004(6)
C34 0.019(6) 0.027(6) 0.037(6) -0.002(5) 0.010(5) -0.009(5)
C35 0.021(6) 0.038(7) 0.024(6) 0.010(5) -0.001(5) 0.008(5)
C36 0.044(7) 0.036(7) 0.029(6) 0.001(5) 0.018(6) 0.007(6)
C37 0.046(8) 0.046(8) 0.035(7) 0.019(6) 0.016(6) 0.009(6)
C38 0.023(6) 0.062(9) 0.029(6) 0.012(6) 0.004(5) 0.006(6)
C39 0.032(7) 0.029(6) 0.027(6) 0.000(5) 0.005(5) -0.002(5)
C40 0.013(5) 0.035(7) 0.020(6) -0.005(5) 0.008(4) 0.001(5)
C41 0.032(7) 0.028(6) 0.026(6) -0.017(5) 0.007(5) -0.010(5)
C42 0.025(6) 0.025(6) 0.038(7) 0.001(5) 0.008(5) -0.007(5)
C43 0.012(5) 0.034(7) 0.024(6) 0.001(5) 0.004(5) -0.003(5)

loop_
_atom_type_symbol
_atom_type_description
_atom_type_scat_dispersion_real
_atom_type_scat_dispersion_imag
_atom_type_scat_source
C C 0.0033 0.0016 'International Tables Vol C Tables 4.2.6.8 and 6.1.1.4'
H H 0.0000 0.0000 'International Tables Vol C Tables 4.2.6.8 and 6.1.1.4'
N N 0.0061 0.0033 'International Tables Vol C Tables 4.2.6.8 and 6.1.1.4'
O O 0.0106 0.0060 'International Tables Vol C Tables 4.2.6.8 and 6.1.1.4'
Mn Mn 0.3368 0.7283 'International Tables Vol C Tables 4.2.6.8 and 6.1.1.4'
Ru Ru -1.2594 0.8363 'International Tables Vol C Tables 4.2.6.8 and 6.1.1.4'

loop_
_geom_angle_atom_site_label_1
_geom_angle_atom_site_label_2
_geom_angle_atom_site_label_3
_geom_angle
_geom_angle_site_symmetry_1
_geom_angle_site_symmetry_3
_geom_angle_publ_flag
N4 Ru1 O2 91.7(3) . . ?
N4 Ru1 N3 82.6(3) . . ?
O2 Ru1 N3 171.9(3) . . ?
N4 Ru1 O1 171.4(3) . . ?
O2 Ru1 O1 96.1(2) . . ?
N3 Ru1 O1 90.0(3) . . ?
N4 Ru1 C1 88.6(3) . . ?
O2 Ru1 C1 85.0(3) . . ?
N3 Ru1 C1 100.4(3) . . ?
O1 Ru1 C1 88.5(3) . . ?
N4 Ru1 C2 89.4(3) . . ?
O2 Ru1 C2 90.1(3) . . ?
N3 Ru1 C2 84.2(3) . . ?
O1 Ru1 C2 94.2(3) . . ?
C1 Ru1 C2 174.7(4) . . ?
N1 C1 Ru1 170.6(8) . . ?
C1 N1 Mn1 144.3(8) . . ?
N2 C2 Ru1 169.9(9) . . ?
C2 N2 Mn1 143.1(8) . 1_655 ?
C3 O1 Ru1 122.7(6) . . ?
C18 O2 Ru1 121.9(6) . . ?
C9 N3 C10 121.7(9) . . ?
C9 N3 Ru1 125.7(8) . . ?
C10 N3 Ru1 112.1(6) . . ?
C12 N4 C11 121.0(9) . . ?
C12 N4 Ru1 125.0(7) . . ?
C11 N4 Ru1 114.0(7) . . ?
O1 C3 C8 127.4(10) . . ?
O1 C3 C4 115.6(9) . . ?
C8 C3 C4 116.9(9) . . ?
C5 C4 C3 120.9(10) . . ?
C4 C5 C6 122.1(10) . . ?
C7 C6 C5 116.5(10) . . ?
C6 C7 C8 124.1(10) . . ?
C7 C8 C3 119.3(10) . . ?
C7 C8 C9 117.7(11) . . ?
C3 C8 C9 122.6(10) . . ?
N3 C9 C8 126.0(10) . . ?
N3 C10 C11 109.4(8) . . ?
N4 C11 C10 106.5(8) . . ?
N4 C12 C13 124.2(10) . . ?
C14 C13 C18 120.2(10) . . ?
C14 C13 C12 115.7(10) . . ?
C18 C13 C12 124.0(9) . . ?
C15 C14 C13 120.8(11) . . ?
C16 C15 C14 119.3(11) . . ?
C17 C16 C15 121.2(11) . . ?
C16 C17 C18 122.0(10) . . ?
O2 C18 C17 117.4(9) . . ?
O2 C18 C13 126.1(9) . . ?
C17 C18 C13 116.5(9) . . ?
O3 Mn1 O4 95.9(3) . . ?
O3 Mn1 N6 171.3(3) . . ?
O4 Mn1 N6 91.5(3) . . ?
O3 Mn1 N5 89.7(3) . . ?
O4 Mn1 N5 174.1(3) . . ?
N6 Mn1 N5 82.8(3) . . ?
O3 Mn1 N1 95.3(3) . . ?
O4 Mn1 N1 90.2(3) . . ?
N6 Mn1 N1 89.3(3) . . ?
N5 Mn1 N1 91.1(3) . . ?
O3 Mn1 N2 89.2(3) . 1_455 ?
O4 Mn1 N2 89.9(3) . 1_455 ?
N6 Mn1 N2 86.1(3) . 1_455 ?
N5 Mn1 N2 88.3(3) . 1_455 ?
N1 Mn1 N2 175.4(3) . 1_455 ?
C19 O3 Mn1 130.4(6) . . ?
C43 O4 Mn1 129.0(6) . . ?
O3 C19 C28 124.6(8) . . ?
O3 C19 C20 115.7(9) . . ?
C28 C19 C20 119.8(9) . . ?
C21 C20 C19 122.2(9) . . ?
C20 C21 C22 118.8(9) . . ?
C23 C22 C27 119.2(9) . . ?
C23 C22 C21 120.8(9) . . ?
C27 C22 C21 120.0(9) . . ?
C24 C23 C22 121.8(10) . . ?
C23 C24 C25 119.7(10) . . ?
C26 C25 C24 120.9(10) . . ?
C25 C26 C27 121.9(10) . . ?
C22 C27 C26 116.4(9) . . ?
C22 C27 C28 120.1(9) . . ?
C26 C27 C28 123.4(9) . . ?
C19 C28 C29 120.2(9) . . ?
C19 C28 C27 119.1(9) . . ?
C29 C28 C27 120.5(9) . . ?
N5 C29 C28 127.0(10) . . ?
C29 N5 C30B 118.9(9) . . ?
C29 N5 C30A 117.9(12) . . ?
C30B N5 C30A 30.4(11) . . ?
C29 N5 Mn1 127.0(7) . . ?
C30B N5 Mn1 114.1(7) . . ?
C30A N5 Mn1 108.2(12) . . ?
C31A C30A N5 108(3) . . ?
C30A C31A N6 128(3) . . ?
C30A C31A C32 124(3) . . ?
N6 C31A C32 105.7(17) . . ?
N5 C30B C31B 113.3(12) . . ?
C30B C31B N6 110.2(13) . . ?
C30B C31B C32 113.5(13) . . ?
N6 C31B C32 111.5(12) . . ?
C31B C32 C31A 34.2(10) . . ?
C33 N6 C31B 121.7(9) . . ?
C33 N6 C31A 122.3(12) . . ?
C31B N6 C31A 34.8(10) . . ?
C33 N6 Mn1 125.3(7) . . ?
C31B N6 Mn1 112.1(8) . . ?
C31A N6 Mn1 107.0(10) . . ?
N6 C33 C34 127.7(10) . . ?
C43 C34 C33 120.2(9) . . ?
C43 C34 C35 119.4(9) . . ?
C33 C34 C35 120.1(9) . . ?
C40 C35 C36 117.1(9) . . ?
C40 C35 C34 120.0(9) . . ?
C36 C35 C34 122.8(9) . . ?
C37 C36 C35 122.0(10) . . ?
C36 C37 C38 119.9(10) . . ?
C39 C38 C37 118.4(9) . . ?
C38 C39 C40 121.3(10) . . ?
C39 C40 C41 120.2(9) . . ?
C39 C40 C35 121.1(10) . . ?
C41 C40 C35 118.7(9) . . ?
C42 C41 C40 122.3(9) . . ?
C41 C42 C43 120.5(9) . . ?
O4 C43 C34 124.9(9) . . ?
O4 C43 C42 116.4(9) . . ?
C34 C43 C42 118.7(9) . . ?

loop_
_geom_bond_atom_site_label_1
_geom_bond_atom_site_label_2
_geom_bond_distance
_geom_bond_site_symmetry_2
_geom_bond_publ_flag
Ru1 N4 1.998(8) . ?
Ru1 O2 2.009(6) . ?
Ru1 N3 2.011(8) . ?
Ru1 O1 2.026(6) . ?
Ru1 C1 2.054(10) . ?
Ru1 C2 2.073(11) . ?
C1 N1 1.169(11) . ?
N1 Mn1 2.292(8) . ?
C2 N2 1.165(11) . ?
N2 Mn1 2.307(8) 1_655 ?
O1 C3 1.336(10) . ?
O2 C18 1.306(10) . ?
N3 C9 1.301(12) . ?
N3 C10 1.487(12) . ?
N4 C12 1.315(12) . ?
N4 C11 1.472(11) . ?
C3 C8 1.407(13) . ?
C3 C4 1.427(13) . ?
C4 C5 1.373(12) . ?
C5 C6 1.386(13) . ?
C6 C7 1.376(14) . ?
C7 C8 1.382(13) . ?
C8 C9 1.417(14) . ?
C10 C11 1.531(13) . ?
C12 C13 1.443(13) . ?
C13 C14 1.391(13) . ?
C13 C18 1.426(13) . ?
C14 C15 1.389(14) . ?
C15 C16 1.376(14) . ?
C16 C17 1.357(12) . ?
C17 C18 1.418(12) . ?
Mn1 O3 1.885(6) . ?
Mn1 O4 1.896(6) . ?
Mn1 N6 1.962(7) . ?
Mn1 N5 1.985(7) . ?
Mn1 N2 2.307(8) 1_455 ?
O3 C19 1.317(10) . ?
O4 C43 1.319(10) . ?
C19 C28 1.412(12) . ?
C19 C20 1.420(11) . ?
C20 C21 1.391(12) . ?
C21 C22 1.436(13) . ?
C22 C23 1.422(12) . ?
C22 C27 1.424(12) . ?
C23 C24 1.358(13) . ?
C24 C25 1.385(13) . ?
C25 C26 1.362(12) . ?
C26 C27 1.438(12) . ?
C27 C28 1.439(12) . ?
C28 C29 1.425(13) . ?
C29 N5 1.282(11) . ?
N5 C30B 1.454(15) . ?
N5 C30A 1.68(3) . ?
C30A C31A 1.08(3) . ?
C31A N6 1.55(3) . ?
C31A C32 1.58(3) . ?
C30B C31B 1.47(2) . ?
C31B N6 1.500(17) . ?
C31B C32 1.518(19) . ?
N6 C33 1.290(11) . ?
C33 C34 1.431(13) . ?
C34 C43 1.411(12) . ?
C34 C35 1.437(12) . ?
C35 C40 1.407(12) . ?
C35 C36 1.412(12) . ?
C36 C37 1.367(12) . ?
C37 C38 1.429(13) . ?
C38 C39 1.381(13) . ?
C39 C40 1.384(12) . ?
C40 C41 1.398(13) . ?
C41 C42 1.359(12) . ?
C42 C43 1.428(12) . ?
